data_4073662
loop_
_publ_author_name
'Cowley, Andrew R.'
'Hector, Andrew L.'
'Hill, Anthony F.'
'White, Andrew J. P.'
'Williams, David J.'
'Wilton-Ely, James D. E. T.'

_publ_section_title
;
 Synthesis and Reactions of Five-Coordinate Mono- and Binuclear
 Thiocarbonyl&#x2212;Alkenyl and Thioacyl Complexes of Ruthenium(II)
;
_journal_issue 25
_journal_name_full Organometallics
_journal_page_first 6114
_journal_paper_doi 10.1021/om700518m
_journal_volume 26
_journal_year 2007
_chemical_absolute_configuration ad
_chemical_formula_moiety 'C51 H41 Cl P2 Ru S, C H Cl3'
_chemical_formula_sum 'C52 H42 Cl4 P2 Ru S'
_chemical_formula_weight 1003.73
_chemical_name_systematic
; 
 ? 
;
_space_group_IT_number 19
_symmetry_cell_setting orthorhombic
_symmetry_space_group_name_Hall 'P 2ac 2ab'
_symmetry_space_group_name_H-M 'P 21 21 21'
_atom_sites_solution_hydrogens geom
_atom_sites_solution_primary direct
_atom_sites_solution_secondary difmap
_audit_creation_method SHELXL-97
_cell_angle_alpha 90.00
_cell_angle_beta 90.00
_cell_angle_gamma 90.00
_cell_formula_units_Z 4
_cell_length_a 12.9182(18)
_cell_length_b 17.933(2)
_cell_length_c 20.0578(17)
_cell_measurement_reflns_used 38
_cell_measurement_temperature 293(2)
_cell_measurement_theta_max 12.51
_cell_measurement_theta_min 2.20
_cell_volume 4646.6(9)
_computing_cell_refinement 'Siemens XSCANS'
_computing_data_collection 'Siemens XSCANS'
_computing_data_reduction 'Siemens SHELXTL'
_computing_molecular_graphics 'Siemens SHELXTL'
_computing_publication_material 'Siemens SHELXTL'
_computing_structure_refinement 'SHELXL-97 (Sheldrick, 1997)'
_computing_structure_solution 'SHELXS-97 (Sheldrick, 1990)'
_diffrn_ambient_temperature 293(2)
_diffrn_measured_fraction_theta_full 0.998
_diffrn_measured_fraction_theta_max 0.998
_diffrn_measurement_device_type 'Siemens P4'
_diffrn_measurement_method '\w scans'
_diffrn_radiation_monochromator graphite
_diffrn_radiation_source 'fine-focus sealed tube'
_diffrn_radiation_type MoK\a
_diffrn_radiation_wavelength 0.71073
_diffrn_reflns_av_R_equivalents 0.0000
_diffrn_reflns_av_sigmaI/netI 0.0857
_diffrn_reflns_limit_h_max 15
_diffrn_reflns_limit_h_min 0
_diffrn_reflns_limit_k_max 21
_diffrn_reflns_limit_k_min 0
_diffrn_reflns_limit_l_max 23
_diffrn_reflns_limit_l_min 0
_diffrn_reflns_number 4548
_diffrn_reflns_theta_full 25.00
_diffrn_reflns_theta_max 25.00
_diffrn_reflns_theta_min 2.03
_diffrn_standards_decay_% 9.35
_diffrn_standards_interval_count 97
_diffrn_standards_number 3
_exptl_absorpt_coefficient_mu 0.717
_exptl_absorpt_correction_type none
_exptl_crystal_colour Orange/red
_exptl_crystal_density_diffrn 1.435
_exptl_crystal_density_method 'not measured'
_exptl_crystal_description 'Prismatic blocks'
_exptl_crystal_F_000 2048
_exptl_crystal_size_max 0.40
_exptl_crystal_size_mid 0.37
_exptl_crystal_size_min 0.13
_refine_diff_density_max 0.516
_refine_diff_density_min -0.391
_refine_diff_density_rms 0.068
_refine_ls_abs_structure_details 'Flack H D (1983), Acta Cryst. A39, 876-881'
_refine_ls_abs_structure_Flack -0.11(5)
_refine_ls_extinction_method none
_refine_ls_goodness_of_fit_ref 0.891
_refine_ls_hydrogen_treatment constr
_refine_ls_matrix_type full
_refine_ls_number_parameters 462
_refine_ls_number_reflns 4548
_refine_ls_number_restraints 54
_refine_ls_restrained_S_all 0.901
_refine_ls_R_factor_all 0.0621
_refine_ls_R_factor_gt 0.0404
_refine_ls_shift/su_max 0.001
_refine_ls_shift/su_mean 0.000
_refine_ls_structure_factor_coef Fsqd
_refine_ls_weighting_details 'calc w=1/[\s^2^(Fo^2^)+(0.0310P)^2^+0.0000P] where P=(Fo^2^+2Fc^2^)/3'
_refine_ls_weighting_scheme calc
_refine_ls_wR_factor_gt 0.0818
_refine_ls_wR_factor_ref 0.0866
_reflns_number_gt 3369
_reflns_number_total 4548
_reflns_threshold_expression >2sigma(I)
_cod_data_source_file om700518m-file002.cif
_cod_data_source_block Compound_1
_cod_depositor_comments
;
The following automatic conversions were performed:

'_symmetry_cell_setting' value 'Orthorhombic' changed to
'orthorhombic' according to
/home/saulius/struct/CIF-dictionaries/cif_core.dic dictionary named
'cif_core.dic' version 2.4.1 from 2010-06-29.

Automatic conversion script
Id: cif_fix_values 1715 2011-07-08 13:25:40Z adriana 
;
_cod_original_sg_symbol_H-M P2(1)2(1)2(1)
_cod_database_code 4073662

loop_
_symmetry_equiv_pos_as_xyz
'x, y, z'
'-x+1/2, -y, z+1/2'
'-x, y+1/2, -z+1/2'
'x+1/2, -y+1/2, -z'

loop_
_atom_site_label
_atom_site_type_symbol
_atom_site_fract_x
_atom_site_fract_y
_atom_site_fract_z
_atom_site_U_iso_or_equiv
_atom_site_adp_type
_atom_site_occupancy
_atom_site_symmetry_multiplicity
_atom_site_calc_flag
_atom_site_refinement_flags
_atom_site_disorder_assembly
_atom_site_disorder_group
Ru Ru 0.64911(4) 0.45141(3) 0.38597(3) 0.02938(13) Uani 1 1 d . . .
Cl Cl 0.68427(13) 0.42504(11) 0.26931(8) 0.0473(5) Uani 1 1 d . . .
C C 0.6776(5) 0.3869(4) 0.4487(3) 0.0356(16) Uani 1 1 d . . .
S S 0.70825(17) 0.32686(12) 0.50250(11) 0.0596(6) Uani 1 1 d . . .
P1 P 0.82546(12) 0.49389(9) 0.39401(9) 0.0324(4) Uani 1 1 d . . .
P2 P 0.48236(12) 0.39005(9) 0.37815(9) 0.0317(4) Uani 1 1 d . . .
C1 C 0.5944(5) 0.5290(4) 0.4519(3) 0.0357(16) Uani 1 1 d . . .
C2 C 0.5735(5) 0.5261(4) 0.5178(3) 0.0418(18) Uani 1 1 d . . .
H2A H 0.5876 0.4810 0.5388 0.050 Uiso 1 1 calc R . .
C3 C 0.5903(4) 0.5977(2) 0.4116(2) 0.0347(16) Uani 1 1 d G . .
C4 C 0.5319(4) 0.5986(2) 0.3534(2) 0.0466(19) Uani 1 1 d G . .
H4A H 0.4929 0.5571 0.3415 0.056 Uiso 1 1 calc R . .
C5 C 0.5318(4) 0.6616(3) 0.3130(2) 0.064(2) Uani 1 1 d G . .
H5A H 0.4927 0.6622 0.2740 0.076 Uiso 1 1 calc R . .
C6 C 0.5901(4) 0.7236(2) 0.3307(2) 0.068(3) Uani 1 1 d G . .
H6A H 0.5900 0.7658 0.3037 0.082 Uiso 1 1 calc R . .
C7 C 0.6485(4) 0.7227(2) 0.3889(3) 0.0584(18) Uani 1 1 d G . .
H7A H 0.6875 0.7642 0.4008 0.070 Uiso 1 1 calc R . .
C8 C 0.6486(3) 0.6598(2) 0.4293(2) 0.0477(18) Uani 1 1 d G . .
H8A H 0.6877 0.6591 0.4683 0.057 Uiso 1 1 calc R . .
C9 C 0.5312(4) 0.5854(2) 0.5608(2) 0.0421(17) Uani 1 1 d G . .
C10 C 0.4606(4) 0.6376(3) 0.5371(2) 0.061(2) Uani 1 1 d G . .
H10A H 0.4389 0.6357 0.4929 0.073 Uiso 1 1 calc R . .
C11 C 0.4225(4) 0.6924(3) 0.5794(3) 0.071(3) Uani 1 1 d G . .
H11A H 0.3753 0.7273 0.5636 0.085 Uiso 1 1 calc R . .
C12 C 0.4549(5) 0.6951(3) 0.6455(3) 0.080(3) Uani 1 1 d G . .
H12A H 0.4294 0.7319 0.6738 0.096 Uiso 1 1 calc R . .
C13 C 0.5255(5) 0.6430(4) 0.66917(19) 0.081(3) Uani 1 1 d G . .
H13A H 0.5472 0.6448 0.7134 0.097 Uiso 1 1 calc R . .
C14 C 0.5636(4) 0.5881(3) 0.6268(2) 0.058(2) Uani 1 1 d G . .
H14A H 0.6108 0.5532 0.6427 0.070 Uiso 1 1 calc R . .
C15 C 0.8714(3) 0.5455(3) 0.32092(18) 0.0366(17) Uani 1 1 d G . .
C16 C 0.8046(3) 0.5955(3) 0.2901(2) 0.054(2) Uani 1 1 d G . .
H16A H 0.7404 0.6057 0.3089 0.065 Uiso 1 1 calc R . .
C17 C 0.8339(4) 0.6304(3) 0.2311(2) 0.067(2) Uani 1 1 d G . .
H17A H 0.7892 0.6638 0.2105 0.080 Uiso 1 1 calc R . .
C18 C 0.9300(4) 0.6152(3) 0.2030(2) 0.065(3) Uani 1 1 d G . .
H18A H 0.9496 0.6385 0.1635 0.078 Uiso 1 1 calc R . .
C19 C 0.9967(3) 0.5651(3) 0.2338(2) 0.068(2) Uani 1 1 d G . .
H19A H 1.0610 0.5550 0.2150 0.082 Uiso 1 1 calc R . .
C20 C 0.9675(3) 0.5303(3) 0.2928(2) 0.060(2) Uani 1 1 d G . .
H20A H 1.0122 0.4968 0.3134 0.072 Uiso 1 1 calc R . .
C21 C 0.9151(3) 0.4144(2) 0.3983(2) 0.0365(16) Uani 1 1 d G . .
C22 C 0.9022(3) 0.3571(2) 0.3524(2) 0.0448(18) Uani 1 1 d G . .
H22A H 0.8475 0.3587 0.3222 0.054 Uiso 1 1 calc R . .
C23 C 0.9709(4) 0.2975(2) 0.3515(2) 0.0481(19) Uani 1 1 d G . .
H23A H 0.9622 0.2591 0.3208 0.058 Uiso 1 1 calc R . .
C24 C 1.0526(3) 0.2951(2) 0.3965(3) 0.057(2) Uani 1 1 d G . .
H24A H 1.0986 0.2552 0.3959 0.069 Uiso 1 1 calc R . .
C25 C 1.0656(3) 0.3524(3) 0.4425(2) 0.061(2) Uani 1 1 d G . .
H25A H 1.1202 0.3508 0.4726 0.073 Uiso 1 1 calc R . .
C26 C 0.9968(4) 0.4120(2) 0.4434(2) 0.0484(19) Uani 1 1 d G . .
H26A H 1.0055 0.4503 0.4741 0.058 Uiso 1 1 calc R . .
C27 C 0.8637(4) 0.5484(2) 0.46632(17) 0.0377(15) Uani 1 1 d G . .
C28 C 0.8295(3) 0.5250(2) 0.5286(2) 0.0470(19) Uani 1 1 d G . .
H28A H 0.7857 0.4839 0.5320 0.056 Uiso 1 1 calc R . .
C29 C 0.8606(4) 0.5628(3) 0.58565(16) 0.062(2) Uani 1 1 d G . .
H29A H 0.8377 0.5470 0.6273 0.074 Uiso 1 1 calc R . .
C30 C 0.9260(4) 0.6241(3) 0.5805(2) 0.072(3) Uani 1 1 d G . .
H30A H 0.9468 0.6494 0.6187 0.087 Uiso 1 1 calc R . .
C31 C 0.9602(4) 0.6476(2) 0.5182(3) 0.074(3) Uani 1 1 d G . .
H31A H 1.0039 0.6886 0.5147 0.089 Uiso 1 1 calc R . .
C32 C 0.9290(4) 0.6097(3) 0.4611(2) 0.055(2) Uani 1 1 d G . .
H32A H 0.9519 0.6255 0.4195 0.066 Uiso 1 1 calc R . .
C33 C 0.3897(3) 0.4095(3) 0.31009(18) 0.0356(17) Uani 1 1 d G . .
C34 C 0.2860(3) 0.3917(3) 0.31928(19) 0.053(2) Uani 1 1 d G . .
H34A H 0.2629 0.3754 0.3607 0.064 Uiso 1 1 calc R . .
C35 C 0.2167(3) 0.3982(3) 0.2666(2) 0.064(2) Uani 1 1 d G . .
H35A H 0.1473 0.3863 0.2727 0.077 Uiso 1 1 calc R . .
C36 C 0.2512(3) 0.4226(3) 0.2046(2) 0.057(2) Uani 1 1 d G . .
H36A H 0.2049 0.4270 0.1694 0.068 Uiso 1 1 calc R . .
C37 C 0.3550(4) 0.4405(3) 0.19545(17) 0.055(2) Uani 1 1 d G . .
H37A H 0.3780 0.4568 0.1540 0.066 Uiso 1 1 calc R . .
C38 C 0.4242(3) 0.4339(3) 0.2482(2) 0.0458(19) Uani 1 1 d G . .
H38A H 0.4936 0.4459 0.2420 0.055 Uiso 1 1 calc R . .
C39 C 0.4949(3) 0.28800(17) 0.3706(2) 0.0387(17) Uani 1 1 d G . .
C40 C 0.4113(3) 0.2418(2) 0.3847(2) 0.0552(19) Uani 1 1 d G . .
H40A H 0.3479 0.2625 0.3967 0.066 Uiso 1 1 calc R . .
C41 C 0.4224(3) 0.1649(2) 0.3808(3) 0.065(2) Uani 1 1 d G . .
H41A H 0.3664 0.1340 0.3902 0.078 Uiso 1 1 calc R . .
C42 C 0.5171(4) 0.13404(17) 0.3628(3) 0.063(2) Uani 1 1 d G . .
H42A H 0.5245 0.0825 0.3602 0.076 Uiso 1 1 calc R . .
C43 C 0.6008(3) 0.1802(2) 0.3488(2) 0.055(2) Uani 1 1 d G . .
H43A H 0.6641 0.1596 0.3368 0.066 Uiso 1 1 calc R . .
C44 C 0.5897(3) 0.2572(2) 0.3527(2) 0.0407(17) Uani 1 1 d G . .
H44A H 0.6456 0.2881 0.3433 0.049 Uiso 1 1 calc R . .
C45 C 0.4036(3) 0.4039(2) 0.45255(18) 0.0361(17) Uani 1 1 d G . .
C46 C 0.4088(4) 0.3546(2) 0.5059(2) 0.0493(19) Uani 1 1 d G . .
H46A H 0.4484 0.3114 0.5024 0.059 Uiso 1 1 calc R . .
C47 C 0.3548(4) 0.3696(3) 0.56425(18) 0.060(2) Uani 1 1 d G . .
H47A H 0.3582 0.3366 0.5999 0.073 Uiso 1 1 calc R . .
C48 C 0.2956(4) 0.4341(3) 0.5693(2) 0.062(2) Uani 1 1 d G . .
H48A H 0.2595 0.4442 0.6084 0.074 Uiso 1 1 calc R . .
C49 C 0.2905(4) 0.4835(2) 0.5160(3) 0.065(2) Uani 1 1 d G . .
H49A H 0.2509 0.5267 0.5194 0.078 Uiso 1 1 calc R . .
C50 C 0.3445(4) 0.4684(2) 0.4576(2) 0.0522(19) Uani 1 1 d G . .
H50A H 0.3410 0.5015 0.4220 0.063 Uiso 1 1 calc R . .
C60 C 0.1917(10) 0.6831(6) 0.3428(5) 0.109(5) Uani 0.782(11) 1 d PDU A 1
H60A H 0.1169 0.6863 0.3355 0.131 Uiso 0.782(11) 1 calc PR A 1
Cl1 Cl 0.2602(4) 0.7575(3) 0.3027(3) 0.1001(19) Uani 0.782(11) 1 d PDU A 1
Cl2 Cl 0.2245(7) 0.6879(5) 0.4285(3) 0.181(3) Uani 0.782(11) 1 d PDU A 1
Cl3 Cl 0.2441(4) 0.5978(2) 0.3134(3) 0.127(2) Uani 0.782(11) 1 d PDU A 1
C60' C 0.268(2) 0.6819(13) 0.3562(11) 0.094(10) Uiso 0.218(11) 1 d PDU A 2
H60B H 0.3439 0.6785 0.3600 0.113 Uiso 0.218(11) 1 calc PR A 2
Cl1' Cl 0.220(2) 0.7289(15) 0.2825(10) 0.172(11) Uiso 0.218(11) 1 d PDU A 2
Cl2' Cl 0.203(2) 0.7259(14) 0.4249(10) 0.148(9) Uiso 0.218(11) 1 d PDU A 2
Cl3' Cl 0.200(3) 0.5934(11) 0.3502(15) 0.217(13) Uiso 0.218(11) 1 d PDU A 2

loop_
_atom_site_aniso_label
_atom_site_aniso_U_11
_atom_site_aniso_U_22
_atom_site_aniso_U_33
_atom_site_aniso_U_23
_atom_site_aniso_U_13
_atom_site_aniso_U_12
Ru 0.0288(2) 0.0337(3) 0.0256(2) 0.0011(3) -0.0008(3) 0.0003(3)
Cl 0.0407(10) 0.0708(13) 0.0303(9) -0.0048(9) -0.0001(7) 0.0009(9)
C 0.032(4) 0.034(4) 0.040(4) -0.002(3) 0.004(3) -0.008(3)
S 0.0618(13) 0.0596(13) 0.0575(13) 0.0286(11) -0.0144(11) -0.0077(11)
P1 0.0314(9) 0.0333(9) 0.0323(9) 0.0013(8) -0.0011(8) -0.0003(7)
P2 0.0294(9) 0.0349(9) 0.0307(9) 0.0007(8) 0.0007(8) -0.0001(7)
C1 0.028(3) 0.045(4) 0.034(4) -0.008(3) -0.006(3) -0.007(3)
C2 0.042(4) 0.039(4) 0.045(4) 0.002(3) -0.004(3) 0.003(3)
C3 0.030(4) 0.044(4) 0.030(3) -0.001(3) 0.004(3) 0.007(3)
C4 0.049(5) 0.041(4) 0.049(4) 0.001(4) -0.009(4) 0.003(4)
C5 0.067(6) 0.070(6) 0.054(5) 0.002(5) 0.000(4) 0.019(5)
C6 0.076(6) 0.068(6) 0.061(6) 0.017(5) 0.010(5) 0.025(5)
C7 0.057(4) 0.043(4) 0.075(5) -0.001(5) 0.000(6) 0.002(4)
C8 0.045(4) 0.037(4) 0.060(5) -0.001(4) -0.009(4) 0.011(4)
C9 0.042(4) 0.044(4) 0.040(4) -0.005(4) 0.017(3) -0.004(4)
C10 0.068(6) 0.062(5) 0.053(5) -0.003(4) 0.018(5) 0.003(5)
C11 0.076(6) 0.049(5) 0.088(7) -0.006(5) 0.031(6) 0.003(5)
C12 0.085(7) 0.084(8) 0.070(7) -0.041(6) 0.040(6) -0.035(6)
C13 0.100(8) 0.097(8) 0.046(5) -0.029(5) 0.021(5) -0.022(7)
C14 0.069(5) 0.072(5) 0.033(4) -0.001(4) 0.005(4) -0.004(4)
C15 0.041(4) 0.032(4) 0.037(3) 0.003(4) -0.003(3) -0.006(4)
C16 0.049(5) 0.052(5) 0.062(5) 0.021(4) 0.010(4) 0.008(4)
C17 0.069(6) 0.064(5) 0.068(6) 0.026(5) -0.004(5) 0.005(5)
C18 0.081(7) 0.057(5) 0.057(5) 0.019(5) 0.021(5) -0.017(5)
C19 0.053(5) 0.075(6) 0.076(6) 0.026(5) 0.022(5) 0.000(5)
C20 0.042(4) 0.073(6) 0.065(5) 0.022(5) 0.006(4) 0.007(4)
C21 0.030(3) 0.042(4) 0.038(4) 0.005(3) 0.003(3) 0.003(3)
C22 0.042(4) 0.048(5) 0.044(4) 0.001(4) -0.006(4) 0.005(4)
C23 0.062(5) 0.028(4) 0.055(5) 0.002(3) -0.002(4) 0.004(4)
C24 0.060(5) 0.042(4) 0.070(6) 0.006(4) -0.003(5) 0.020(4)
C25 0.055(5) 0.070(6) 0.057(5) 0.008(5) -0.024(4) 0.018(5)
C26 0.049(5) 0.047(4) 0.049(5) -0.010(4) -0.003(4) 0.005(4)
C27 0.035(4) 0.035(3) 0.043(4) -0.003(4) -0.006(3) 0.000(4)
C28 0.047(5) 0.062(5) 0.032(4) -0.002(3) -0.004(3) -0.005(4)
C29 0.069(5) 0.075(6) 0.043(4) -0.007(4) -0.011(4) -0.003(5)
C30 0.089(7) 0.069(6) 0.059(6) -0.022(5) -0.015(5) -0.010(6)
C31 0.093(7) 0.065(6) 0.063(6) -0.018(5) -0.020(5) -0.029(5)
C32 0.067(5) 0.048(4) 0.050(5) 0.002(4) -0.004(4) -0.007(4)
C33 0.033(4) 0.032(4) 0.041(4) 0.004(3) -0.001(3) 0.003(3)
C34 0.045(5) 0.062(5) 0.053(5) 0.011(4) -0.006(4) -0.011(4)
C35 0.036(4) 0.101(7) 0.056(5) 0.014(5) -0.007(4) -0.009(5)
C36 0.058(5) 0.061(6) 0.052(5) 0.011(4) -0.027(4) -0.004(4)
C37 0.048(4) 0.070(5) 0.046(4) 0.014(4) 0.000(4) -0.014(5)
C38 0.034(4) 0.063(5) 0.040(4) 0.004(4) -0.010(3) -0.009(4)
C39 0.044(4) 0.047(4) 0.025(4) 0.001(3) -0.003(3) 0.002(4)
C40 0.049(4) 0.040(4) 0.077(5) -0.003(5) 0.015(5) -0.012(3)
C41 0.067(5) 0.045(4) 0.082(6) -0.001(5) 0.019(5) -0.015(4)
C42 0.089(7) 0.038(4) 0.062(5) 0.008(4) -0.011(5) 0.005(5)
C43 0.058(5) 0.048(5) 0.059(5) -0.007(4) -0.010(4) 0.011(4)
C44 0.042(4) 0.033(4) 0.047(4) 0.002(3) -0.004(4) -0.006(3)
C45 0.032(4) 0.045(4) 0.032(4) -0.004(3) -0.003(3) -0.006(3)
C46 0.044(4) 0.061(5) 0.042(4) 0.008(4) 0.010(4) 0.004(4)
C47 0.070(5) 0.075(6) 0.037(4) -0.001(4) 0.009(5) -0.003(5)
C48 0.063(5) 0.073(6) 0.050(5) -0.025(5) 0.027(4) -0.014(5)
C49 0.060(5) 0.055(5) 0.080(6) -0.019(5) 0.024(5) 0.008(4)
C50 0.052(4) 0.037(4) 0.068(5) 0.007(4) 0.016(4) 0.000(4)
C60 0.081(9) 0.107(10) 0.139(12) 0.051(9) 0.022(8) 0.040(8)
Cl1 0.106(3) 0.086(3) 0.108(3) 0.028(3) 0.030(3) 0.015(3)
Cl2 0.253(8) 0.187(7) 0.103(4) 0.039(4) 0.030(4) 0.050(6)
Cl3 0.114(4) 0.085(3) 0.183(5) 0.018(3) -0.032(4) 0.000(2)

loop_
_atom_type_symbol
_atom_type_description
_atom_type_scat_dispersion_real
_atom_type_scat_dispersion_imag
_atom_type_scat_source
C C 0.0033 0.0016 'International Tables Vol C Tables 4.2.6.8 and 6.1.1.4'
H H 0.0000 0.0000 'International Tables Vol C Tables 4.2.6.8 and 6.1.1.4'
P P 0.1023 0.0942 'International Tables Vol C Tables 4.2.6.8 and 6.1.1.4'
S S 0.1246 0.1234 'International Tables Vol C Tables 4.2.6.8 and 6.1.1.4'
Cl Cl 0.1484 0.1585 'International Tables Vol C Tables 4.2.6.8 and 6.1.1.4'
Ru Ru -1.2594 0.8363 'International Tables Vol C Tables 4.2.6.8 and 6.1.1.4'

loop_
_geom_angle_atom_site_label_1
_geom_angle_atom_site_label_2
_geom_angle_atom_site_label_3
_geom_angle
C Ru C1 93.3(3)
C Ru P1 87.8(2)
C1 Ru P1 93.92(18)
C Ru P2 86.2(2)
C1 Ru P2 92.50(18)
P1 Ru P2 171.45(6)
C Ru Cl 121.7(2)
C1 Ru Cl 145.02(19)
P1 Ru Cl 87.09(6)
P2 Ru Cl 90.88(6)
S C Ru 176.7(5)
C27 P1 C15 106.2(2)
C27 P1 C21 102.0(2)
C15 P1 C21 103.0(2)
C27 P1 Ru 118.73(16)
C15 P1 Ru 114.38(16)
C21 P1 Ru 110.72(16)
C45 P2 C39 104.6(2)
C45 P2 C33 102.6(2)
C39 P2 C33 100.6(2)
C45 P2 Ru 112.37(17)
C39 P2 Ru 112.18(15)
C33 P2 Ru 122.50(16)
C2 C1 C3 124.1(6)
C2 C1 Ru 132.5(5)
C3 C1 Ru 103.1(4)
C1 C2 C9 128.3(6)
C4 C3 C8 120.0
C4 C3 C1 119.3(4)
C8 C3 C1 120.6(4)
C5 C4 C3 120.0
C4 C5 C6 120.0
C5 C6 C7 120.0
C8 C7 C6 120.0
C7 C8 C3 120.0
C10 C9 C14 120.0
C10 C9 C2 121.9(4)
C14 C9 C2 118.1(4)
C9 C10 C11 120.0
C10 C11 C12 120.0
C13 C12 C11 120.0
C14 C13 C12 120.0
C13 C14 C9 120.0
C16 C15 C20 120.0
C16 C15 P1 118.8(3)
C20 C15 P1 121.0(3)
C15 C16 C17 120.0
C16 C17 C18 120.0
C17 C18 C19 120.0
C20 C19 C18 120.0
C19 C20 C15 120.0
C22 C21 C26 120.0
C22 C21 P1 117.8(3)
C26 C21 P1 122.2(3)
C21 C22 C23 120.0
C22 C23 C24 120.0
C25 C24 C23 120.0
C26 C25 C24 120.0
C25 C26 C21 120.0
C28 C27 C32 120.0
C28 C27 P1 117.9(3)
C32 C27 P1 122.1(3)
C27 C28 C29 120.0
C30 C29 C28 120.0
C31 C30 C29 120.0
C30 C31 C32 120.0
C31 C32 C27 120.0
C34 C33 C38 120.0
C34 C33 P2 118.9(3)
C38 C33 P2 120.8(3)
C35 C34 C33 120.0
C34 C35 C36 120.0
C37 C36 C35 120.0
C36 C37 C38 120.0
C37 C38 C33 120.0
C40 C39 C44 120.0
C40 C39 P2 120.4(3)
C44 C39 P2 119.6(3)
C41 C40 C39 120.0
C42 C41 C40 120.0
C41 C42 C43 120.0
C44 C43 C42 120.0
C43 C44 C39 120.0
C46 C45 C50 120.0
C46 C45 P2 121.1(3)
C50 C45 P2 118.7(3)
C47 C46 C45 120.0
C46 C47 C48 120.0
C47 C48 C49 120.0
C50 C49 C48 120.0
C49 C50 C45 120.0
Cl3 C60 Cl2 105.8(7)
Cl3 C60 Cl1 107.8(6)
Cl2 C60 Cl1 106.3(7)
Cl2' C60' Cl1' 105.2(13)
Cl2' C60' Cl3' 101.9(12)
Cl1' C60' Cl3' 100.7(12)

loop_
_geom_bond_atom_site_label_1
_geom_bond_atom_site_label_2
_geom_bond_distance
Ru C 1.749(7)
Ru C1 2.045(6)
Ru P1 2.4076(17)
Ru P2 2.4240(17)
Ru Cl 2.4300(17)
C S 1.574(7)
P1 C27 1.818(4)
P1 C15 1.832(4)
P1 C21 1.839(3)
P2 C45 1.823(4)
P2 C39 1.843(3)
P2 C33 1.849(3)
C1 C2 1.351(8)
C1 C3 1.475(7)
C2 C9 1.473(7)
C3 C4 1.3900
C3 C8 1.3900
C4 C5 1.3900
C5 C6 1.3900
C6 C7 1.3900
C7 C8 1.3900
C9 C10 1.3900
C9 C14 1.3900
C10 C11 1.3900
C11 C12 1.3900
C12 C13 1.3900
C13 C14 1.3900
C15 C16 1.3900
C15 C20 1.3900
C16 C17 1.3900
C17 C18 1.3900
C18 C19 1.3900
C19 C20 1.3900
C21 C22 1.3900
C21 C26 1.3900
C22 C23 1.3900
C23 C24 1.3900
C24 C25 1.3900
C25 C26 1.3900
C27 C28 1.3900
C27 C32 1.3900
C28 C29 1.3900
C29 C30 1.3900
C30 C31 1.3900
C31 C32 1.3900
C33 C34 1.3900
C33 C38 1.3900
C34 C35 1.3900
C35 C36 1.3900
C36 C37 1.3900
C37 C38 1.3900
C39 C40 1.3900
C39 C44 1.3900
C40 C41 1.3900
C41 C42 1.3900
C42 C43 1.3900
C43 C44 1.3900
C45 C46 1.3900
C45 C50 1.3900
C46 C47 1.3900
C47 C48 1.3900
C48 C49 1.3900
C49 C50 1.3900
C60 Cl3 1.773(10)
C60 Cl2 1.773(11)
C60 Cl1 1.791(11)
C60' Cl2' 1.795(17)
C60' Cl1' 1.811(16)
C60' Cl3' 1.821(16)
